data_2007384
loop_
_publ_author_name
'Simon, K\'alm\'an'
'Harmat, Veronika'
'Hermecz, Istv\'an'

_publ_section_title
;
 Isostructural Metabolites of Two Anti-Parkinson Drugs
;
_journal_issue 6
_journal_name_full 'Acta Crystallographica Section C'
_journal_page_first 811
_journal_page_last 813
_journal_paper_doi 10.1107/S0108270197019896
_journal_volume 54
_journal_year 1998
_chemical_formula_iupac 'C12 H16 N 1+, Cl 1-'
_chemical_formula_sum 'C12 H16 Cl N'
_chemical_formula_weight 209.71
_chemical_melting_point 100
_chemical_name_common 'desmethyl selegiline'
_chemical_name_systematic
;
 ?
;
_space_group_IT_number 4
_symmetry_cell_setting monoclinic
_symmetry_space_group_name_Hall 'P 2yb'
_symmetry_space_group_name_H-M 'P 1 21 1'
_audit_creation_method SHELXL
_cell_angle_alpha 90.00
_cell_angle_beta 107.148(8)
_cell_angle_gamma 90.00
_cell_formula_units_Z 2
_cell_length_a 7.5540(8)
_cell_length_b 7.3473(6)
_cell_length_c 11.8146(11)
_cell_measurement_reflns_used 20
_cell_measurement_temperature 296(2)
_cell_measurement_theta_max 34.04
_cell_measurement_theta_min 24.20
_cell_volume 626.58(11)
_computing_cell_refinement 'MSC/AFC Diffractometer Control Software'
_computing_data_collection
;
MSC/AFC Diffractometer Control Software
(Molecular Structure Corporation, 1988)
;
_computing_data_reduction 'TEXSAN PROCESS (Molecular Structure Corporation, 1992)'
_computing_publication_material 'TEXSAN FINISH'
_computing_structure_refinement 'SHELXL93 (Sheldrick, 1993)'
_computing_structure_solution 'SHELXS86 (Sheldrick, 1990)'
_diffrn_ambient_temperature 296(2)
_diffrn_measurement_device 'Rigaku AFC-6S'
_diffrn_measurement_method \w/2\q
_diffrn_radiation_monochromator graphite
_diffrn_radiation_source 'fine-focus sealed tube'
_diffrn_radiation_type CuK\a
_diffrn_radiation_wavelength 1.54178
_diffrn_reflns_av_R_equivalents 0.078
_diffrn_reflns_av_sigmaI/netI 0.032
_diffrn_reflns_limit_h_max 9
_diffrn_reflns_limit_h_min -9
_diffrn_reflns_limit_k_max 9
_diffrn_reflns_limit_k_min -9
_diffrn_reflns_limit_l_max 14
_diffrn_reflns_limit_l_min -14
_diffrn_reflns_number 1416
_diffrn_reflns_theta_max 75.10
_diffrn_reflns_theta_min 3.92
_diffrn_standards_decay_% -1.63
_diffrn_standards_interval_count 150
_diffrn_standards_number 3
_exptl_absorpt_coefficient_mu 2.395
_exptl_absorpt_correction_type none
_exptl_crystal_colour transparent
_exptl_crystal_density_diffrn 1.112
_exptl_crystal_density_method 'not measured'
_exptl_crystal_description plate
_exptl_crystal_F_000 224
_exptl_crystal_size_max 0.25
_exptl_crystal_size_mid 0.15
_exptl_crystal_size_min 0.10
_refine_diff_density_max 0.423
_refine_diff_density_min -0.925
_refine_ls_abs_structure_details 'Flack (1983)'
_refine_ls_abs_structure_Flack 0.06(6)
_refine_ls_extinction_method none
_refine_ls_goodness_of_fit_all 1.156
_refine_ls_goodness_of_fit_obs 1.154
_refine_ls_hydrogen_treatment refU
_refine_ls_matrix_type full
_refine_ls_number_parameters 132
_refine_ls_number_reflns 1320
_refine_ls_number_restraints 0
_refine_ls_restrained_S_all 1.257
_refine_ls_restrained_S_obs 1.154
_refine_ls_R_factor_all 0.095
_refine_ls_R_factor_obs .077
_refine_ls_shift/esd_max 0.014
_refine_ls_shift/esd_mean 0.003
_refine_ls_structure_factor_coef Fsqd
_refine_ls_weighting_details 'w = 1/[\s^2^(Fo^2^)+(0.1388P)^2^+0.508P] where P = (Fo^2^+2Fc^2^)/3'
_refine_ls_weighting_scheme calc
_refine_ls_wR_factor_all 0.256
_refine_ls_wR_factor_obs .218
_reflns_number_observed 1145
_reflns_number_total 1323
_reflns_observed_criterion I>2\s(I)
_cod_data_source_file sx1040.cif
_cod_data_source_block 1
_cod_depositor_comments
;
The following automatic conversions were performed:

'_refine_ls_weighting_scheme' value 'calc w =
1/[\s^2^(Fo^2^)+(0.1388P)^2^+0.508P] where P = (Fo^2^+2Fc^2^)/3' was
changed to 'calc'. New tag '_refine_ls_weighting_details' was
created. The value of the new tag was set to 'w =
1/[\s^2^(Fo^2^)+(0.1388P)^2^+0.508P] where P = (Fo^2^+2Fc^2^)/3'.

Automatic conversion script
Id: cif_fix_values 3143 2015-03-26 13:38:13Z robertas 
;
_cod_original_cell_volume 626.58(10)
_cod_original_sg_symbol_H-M 'P 21'
_cod_database_code 2007384

loop_
_symmetry_equiv_pos_as_xyz
'x, y, z'
'-x, y+1/2, -z'

loop_
_atom_site_aniso_label
_atom_site_aniso_U_11
_atom_site_aniso_U_22
_atom_site_aniso_U_33
_atom_site_aniso_U_12
_atom_site_aniso_U_13
_atom_site_aniso_U_23
Cl1 .0609(9) .0478(8) .0481(8) -.0015(9) .0179(6) -.0016(9)
N1 .050(3) .047(3) .040(3) .010(3) .020(2) .009(3)
C1 .058(4) .108(8) .082(5) -.007(6) .032(4) .007(7)
C2 .050(3) .071(4) .067(4) .005(5) .026(3) .005(6)
C3 .054(3) .063(4) .066(4) -.002(5) .028(3) .002(5)
C4 .046(3) .059(4) .046(4) .001(3) .022(3) .006(3)
C5 .053(4) .073(5) .040(3) .004(4) .020(3) .008(3)
C6 .046(3) .049(4) .046(4) -.003(3) .016(3) .002(3)
C7 .059(4) .067(5) .055(4) -.002(4) .022(3) -.002(4)
C8 .085(6) .092(7) .062(5) .017(6) .045(4) .011(5)
C9 .061(4) .122(9) .072(5) .009(6) .028(4) .028(6)
C10 .070(5) .128(11) .068(5) -.045(6) .014(4) .017(6)
C11 .081(5) .088(7) .047(4) -.013(5) .024(4) .009(4)
C12 .060(4) .060(5) .070(5) .005(4) .030(4) .003(4)

loop_
_atom_site_label
_atom_site_fract_x
_atom_site_fract_y
_atom_site_fract_z
_atom_site_U_iso_or_equiv
_atom_site_thermal_displace_type
_atom_site_calc_flag
_atom_site_refinement_flags
_atom_site_occupancy
_atom_site_disorder_group
_atom_site_type_symbol
Cl1 .6809(2) -.0436 .12655(13) .0519(5) Uani d . 1 . Cl
N1 .5803(7) .3664(9) .1236(5) .0445(12) Uani d . 1 . N
H1A .6095(7) .2482(9) .1202(5) .046(15) Uiso calc R 1 . H
H1B .5235(7) .4031(9) .0490(5) .046(15) Uiso calc R 1 . H
C1 .9475(12) .444(2) .0143(9) .080(3) Uani d . 1 . C
H1 1.0139(12) .432(2) -.0403(9) .11(4) Uiso calc R 1 . H
C2 .8630(9) .4587(19) .0838(6) .061(2) Uani d . 1 . C
C3 .7558(9) .4711(17) .1683(6) .059(2) Uani d . 1 . C
H3A .7279(9) .5976(17) .1793(6) .069(13) Uiso calc R 1 . H
H3B .8278(9) .4227(17) .2443(6) .069(13) Uiso calc R 1 . H
C4 .4425(10) .3813(12) .1943(7) .049(2) Uani d . 1 . C
H4 .3316(10) .3129(12) .1514(7) .05(2) Uiso calc R 1 . H
C5 .5231(10) .2893(14) .3149(6) .054(2) Uani d . 1 . C
H5A .5815(10) .1756(14) .3044(6) .069(13) Uiso calc R 1 . H
H5B .6171(10) .3673(14) .3657(6) .069(13) Uiso calc R 1 . H
C6 .3739(9) .2524(10) .3733(6) .046(2) Uani d . 1 . C
C7 .3808(10) .3305(13) .4799(7) .059(2) Uani d . 1 . C
H7 .4783(10) .4082(13) .5159(7) .068(12) Uiso calc R 1 . H
C8 .2449(13) .2964(17) .5358(8) .075(3) Uani d . 1 . C
H8 .2526(13) .3503(17) .6083(8) .068(12) Uiso calc R 1 . H
C9 .1008(12) .184(2) .4832(8) .083(3) Uani d . 1 . C
H9 .0095(12) .159(2) .5194(8) .068(12) Uiso calc R 1 . H
C10 .0924(14) .107(2) .3776(9) .090(4) Uani d . 1 . C
H10 -.0063(14) .031(2) .3412(9) .068(12) Uiso calc R 1 . H
C11 .2287(13) .1398(16) .3223(7) .071(2) Uani d . 1 . C
H11 .2206(13) .0846(16) .2501(7) .068(12) Uiso calc R 1 . H
C12 .3846(11) .5759(13) .2020(8) .061(2) Uani d . 1 . C
H12A .3357(11) .6249(13) .1237(8) .088(19) Uiso calc R 1 . H
H12B .4901(11) .6463(13) .2452(8) .088(19) Uiso calc R 1 . H
H12C .2913(11) .5806(13) .2422(8) .088(19) Uiso calc R 1 . H

loop_
_atom_type_symbol
_atom_type_description
_atom_type_scat_dispersion_real
_atom_type_scat_dispersion_imag
_atom_type_scat_source
Cl Cl 0.3639 0.7018 'International Tables Vol C Tables 4.2.6.8 and 6.1.1.4'
N N 0.0311 0.0180 'International Tables Vol C Tables 4.2.6.8 and 6.1.1.4'
C C 0.0181 0.0091 'International Tables Vol C Tables 4.2.6.8 and 6.1.1.4'
H H 0.0000 0.0000 'International Tables Vol C Tables 4.2.6.8 and 6.1.1.4'

loop_
_geom_angle_atom_site_label_1
_geom_angle_atom_site_label_2
_geom_angle_atom_site_label_3
_geom_angle
_geom_angle_publ_flag
C3 N1 C4 116.8(6) y
C1 C2 C3 178.1(15) y
C2 C3 N1 109.9(7) ?
C12 C4 N1 111.1(6) ?
C12 C4 C5 113.9(7) ?
N1 C4 C5 109.3(6) ?
C6 C5 C4 111.1(6) ?
C11 C6 C7 117.9(7) ?
C11 C6 C5 121.2(7) ?
C7 C6 C5 120.9(7) ?
C6 C7 C8 121.7(8) ?
C9 C8 C7 119.5(9) ?
C10 C9 C8 119.2(8) ?
C9 C10 C11 121.3(9) ?
C6 C11 C10 120.5(9) ?

loop_
_geom_bond_atom_site_label_1
_geom_bond_atom_site_label_2
_geom_bond_site_symmetry_2
_geom_bond_distance
_geom_bond_publ_flag
N1 C3 . 1.488(10) y
N1 C4 . 1.518(8) y
C1 C2 . 1.184(11) y
C2 C3 . 1.462(9) y
C4 C12 . 1.506(12) ?
C4 C5 . 1.532(10) ?
C5 C6 . 1.509(9) ?
C6 C11 . 1.365(12) ?
C6 C7 . 1.371(10) ?
C7 C8 . 1.397(10) ?
C8 C9 . 1.36(2) ?
C9 C10 . 1.35(2) ?
C10 C11 . 1.393(12) ?

loop_
_geom_hbond_atom_site_label_D
_geom_hbond_atom_site_label_H
_geom_hbond_atom_site_label_A
_geom_hbond_site_symmetry_D
_geom_hbond_site_symmetry_H
_geom_hbond_distance_HA
_geom_hbond_distance_DA
_geom_hbond_angle_DHA
_geom_hbond_publ_flag
N1 H1A Cl1 . . 2.206(6) 3.104(6) 175.47(14) yes
N1 H1B Cl1 2_645 2_645 2.225(5) 3.103(5) 164.74(15) yes

loop_
_geom_torsion_atom_site_label_1
_geom_torsion_atom_site_label_2
_geom_torsion_atom_site_label_3
_geom_torsion_atom_site_label_4
_geom_torsion
_geom_torsion_publ_flag
C1 C2 C3 N1 -3.E1(3) ?
C4 N1 C3 C2 -173.7(8) y
C3 N1 C4 C12 58.9(9) ?
C3 N1 C4 C5 -67.7(9) y
C12 C4 C5 C6 71.4(9) y
N1 C4 C5 C6 -163.6(6) y
C4 C5 C6 C11 61.8(11) ?
C4 C5 C6 C7 -118.5(8) y
C11 C6 C7 C8 0.3(13) ?
C5 C6 C7 C8 -179.4(8) ?
C6 C7 C8 C9 -0.4(15) ?
C7 C8 C9 C10 -0.1(17) ?
C8 C9 C10 C11 0.6(18) ?
C7 C6 C11 C10 0.2(14) ?
C5 C6 C11 C10 179.9(9) ?
C9 C10 C11 C6 -0.7(18) ?

loop_
_cod_related_entry_id
_cod_related_entry_database
_cod_related_entry_code
1 ChemSpider 8031533
